data_7247951
loop_
_publ_author_name
'Yang, Zhuo'
'Wang, Jinshan'
'Li, Aimin'
'Wang, Chao'
'Ji, Wei'
'Pires, El\'isabet'
'Yang, Wenzhong'
'Jing, Su'

_publ_section_title
;
 Ferrocenylselenoether and its cuprous cluster modified TiO2 as
 visible-light photocatalyst for the synergistic transformation of
 N-cyclic organics and Cr(vi)
;
_journal_issue 2
_journal_name_full 'RSC Advances'
_journal_page_first 1488
_journal_page_last 1500
_journal_paper_doi 10.1039/D3RA07390D
_journal_volume 14
_journal_year 2024
_chemical_formula_sum 'C28 H26 Fe O4 Se2'
_chemical_formula_weight 640.26
_space_group_crystal_system monoclinic
_space_group_IT_number 14
_space_group_name_Hall '-P 2ybc'
_space_group_name_H-M_alt 'P 1 21/c 1'
_atom_sites_solution_hydrogens mixed
_audit_creation_method SHELXL-2014/7
_audit_update_record
;
2022-10-31 deposited with the CCDC.	2023-12-21 downloaded from the CCDC.
;
_cell_angle_alpha 90
_cell_angle_beta 91.613(3)
_cell_angle_gamma 90
_cell_formula_units_Z 4
_cell_length_a 12.387(3)
_cell_length_b 6.2596(17)
_cell_length_c 33.747(9)
_cell_measurement_reflns_used 3700
_cell_measurement_temperature 293(2)
_cell_measurement_theta_max 21.34
_cell_measurement_theta_min 2.88
_cell_volume 2615.6(12)
_computing_cell_refinement 'SAINT (Bruker, 2005)'
_computing_data_collection 'APEX2 (Bruker, 2005)'
_computing_data_reduction SAINT
_computing_molecular_graphics SHELXTL
_computing_publication_material SHELXTL
_computing_structure_refinement 'SHELXL-2014/7 (Sheldrick, 2014)'
_computing_structure_solution 'SHELXL-2014/7 (Sheldrick, 2014)'
_diffrn_ambient_temperature 293(2)
_diffrn_measured_fraction_theta_full 0.992
_diffrn_measured_fraction_theta_max 0.992
_diffrn_measurement_device_type 'Bruker Apex2 CCD'
_diffrn_measurement_method '\w scans'
_diffrn_radiation_type MoK\a
_diffrn_radiation_wavelength 0.71073
_diffrn_reflns_av_R_equivalents 0.0610
_diffrn_reflns_av_unetI/netI 0.0602
_diffrn_reflns_Laue_measured_fraction_full 0.992
_diffrn_reflns_Laue_measured_fraction_max 0.992
_diffrn_reflns_limit_h_max 14
_diffrn_reflns_limit_h_min -14
_diffrn_reflns_limit_k_max 7
_diffrn_reflns_limit_k_min -7
_diffrn_reflns_limit_l_max 40
_diffrn_reflns_limit_l_min -38
_diffrn_reflns_number 17262
_diffrn_reflns_point_group_measured_fraction_full 0.992
_diffrn_reflns_point_group_measured_fraction_max 0.992
_diffrn_reflns_theta_full 25.000
_diffrn_reflns_theta_max 25.000
_diffrn_reflns_theta_min 1.645
_diffrn_source 'fine-focus sealed tube'
_exptl_absorpt_coefficient_mu 3.392
_exptl_absorpt_correction_T_max 0.6669
_exptl_absorpt_correction_T_min 0.6302
_exptl_absorpt_correction_type multi-scan
_exptl_absorpt_process_details '(SADABS; Sheldrick, 2003)'
_exptl_crystal_colour yellow
_exptl_crystal_density_diffrn 1.626
_exptl_crystal_density_method 'not measured'
_exptl_crystal_description needle
_exptl_crystal_F_000 1280
_exptl_crystal_size_max 0.180
_exptl_crystal_size_mid 0.060
_exptl_crystal_size_min 0.050
_refine_diff_density_max 1.663
_refine_diff_density_min -1.490
_refine_diff_density_rms 0.127
_refine_ls_extinction_method none
_refine_ls_goodness_of_fit_ref 1.101
_refine_ls_hydrogen_treatment constr
_refine_ls_matrix_type full
_refine_ls_number_parameters 316
_refine_ls_number_reflns 4578
_refine_ls_number_restraints 0
_refine_ls_restrained_S_all 1.101
_refine_ls_R_factor_all 0.1038
_refine_ls_R_factor_gt 0.0785
_refine_ls_shift/su_max 0.001
_refine_ls_shift/su_mean 0.000
_refine_ls_structure_factor_coef Fsqd
_refine_ls_weighting_details 'w=1/[\s^2^(Fo^2^)+(0.0753P)^2^+15.7133P] where P=(Fo^2^+2Fc^2^)/3'
_refine_ls_weighting_scheme calc
_refine_ls_wR_factor_gt 0.1908
_refine_ls_wR_factor_ref 0.1999
_reflns_Friedel_coverage 0.000
_reflns_number_gt 3384
_reflns_number_total 4578
_reflns_threshold_expression 'I > 2\s(I)'
_cod_data_source_file d3ra07390d2.cif
_cod_data_source_block JWZ-2
_cod_original_sg_symbol_H-M 'P 21/c'
_cod_database_code 7247951
_shelx_shelxl_version_number 2014/7
_shelx_space_group_comment
;
The symmetry employed for this shelxl refinement is uniquely defined
by the following loop, which should always be used as a source of
symmetry information in preference to the above space-group names.
They are only intended as comments.
;
_shelx_estimated_absorpt_t_min 0.580
_shelx_estimated_absorpt_t_max 0.849

loop_
_space_group_symop_operation_xyz
'x, y, z'
'-x, y+1/2, -z+1/2'
'-x, -y, -z'
'x, -y-1/2, z-1/2'

loop_
_atom_site_label
_atom_site_type_symbol
_atom_site_fract_x
_atom_site_fract_y
_atom_site_fract_z
_atom_site_U_iso_or_equiv
_atom_site_adp_type
_atom_site_occupancy
_atom_site_site_symmetry_order
_atom_site_calc_flag
_atom_site_refinement_flags_posn
_atom_site_refinement_flags_adp
_atom_site_refinement_flags_occupancy
_atom_site_disorder_assembly
_atom_site_disorder_group
Se1 Se 0.40296(7) 0.54891(15) 0.25234(3) 0.0487(3) Uani 1 1 d . . . . .
Se2 Se 0.36433(9) 0.5483(2) 0.14908(3) 0.0754(4) Uani 1 1 d . . . . .
Fe Fe 0.17406(9) 0.79670(19) 0.21098(3) 0.0414(3) Uani 1 1 d . . . . .
O1 O 0.0558(9) 0.421(2) 0.4290(3) 0.124(4) Uani 1 1 d . . . . .
O2 O 0.0881(7) 0.0833(19) 0.4098(3) 0.097(3) Uani 1 1 d . . . . .
O3 O 0.7926(8) 0.4135(19) -0.0008(3) 0.115(3) Uani 1 1 d . . . . .
O4 O 0.7317(7) 0.0763(18) 0.0016(3) 0.105(3) Uani 1 1 d . . . . .
C1 C 0.2809(6) 0.7364(12) 0.2562(2) 0.0414(19) Uani 1 1 d . . . . .
C2 C 0.1774(6) 0.6700(15) 0.2671(2) 0.047(2) Uani 1 1 d . . . . .
H2A H 0.1561 0.5247 0.2744 0.056 Uiso 1 1 d R U . . .
C3 C 0.1091(7) 0.8510(18) 0.2653(3) 0.063(3) Uani 1 1 d . . . . .
H3A H 0.0320 0.8539 0.2711 0.075 Uiso 1 1 d R U . . .
C4 C 0.1716(8) 1.0249(16) 0.2537(3) 0.062(3) Uani 1 1 d . . . . .
H4A H 0.1445 1.1709 0.2499 0.074 Uiso 1 1 d R U . . .
C5 C 0.2792(7) 0.9562(15) 0.2481(3) 0.054(2) Uani 1 1 d . . . . .
H5A H 0.3403 1.0454 0.2406 0.064 Uiso 1 1 d R U . . .
C6 C 0.2283(7) 0.6719(14) 0.1589(3) 0.051(2) Uani 1 1 d . . . . .
C7 C 0.1335(8) 0.5673(16) 0.1703(3) 0.056(2) Uani 1 1 d . . . . .
H7A H 0.1270 0.4142 0.1758 0.067 Uiso 1 1 d R U . . .
C8 C 0.0496(8) 0.7166(18) 0.1726(3) 0.063(3) Uani 1 1 d . . . . .
H8A H -0.0247 0.6847 0.1800 0.076 Uiso 1 1 d R U . . .
C9 C 0.0900(9) 0.9178(16) 0.1626(3) 0.064(3) Uani 1 1 d . . . . .
H9A H 0.0494 1.0521 0.1612 0.077 Uiso 1 1 d R U . . .
C10 C 0.2016(8) 0.8918(16) 0.1549(3) 0.059(2) Uani 1 1 d . . . . .
H10A H 0.2515 1.0053 0.1474 0.071 Uiso 1 1 d R U . . .
C11 C 0.4511(7) 0.5499(16) 0.3085(3) 0.053(2) Uani 1 1 d . . . . .
H11A H 0.5122 0.4541 0.3119 0.079 Uiso 1 1 calc R U . . .
H11B H 0.4752 0.6925 0.3157 0.079 Uiso 1 1 calc R U . . .
C12 C 0.3642(7) 0.4828(14) 0.3357(2) 0.048(2) Uani 1 1 d . . . . .
C13 C 0.3157(9) 0.6276(17) 0.3605(3) 0.068(3) Uani 1 1 d . . . . .
H13A H 0.3386 0.7691 0.3609 0.082 Uiso 1 1 calc R U . . .
C14 C 0.2332(9) 0.564(2) 0.3846(3) 0.073(3) Uani 1 1 d . . . . .
H14A H 0.2020 0.6626 0.4014 0.087 Uiso 1 1 calc R U . . .
C15 C 0.1969(7) 0.3575(18) 0.3842(3) 0.057(2) Uani 1 1 d . . . . .
C16 C 0.2457(8) 0.2115(18) 0.3596(3) 0.065(3) Uani 1 1 d . . . . .
H16A H 0.2222 0.0704 0.3592 0.078 Uiso 1 1 calc R U . . .
C17 C 0.3294(7) 0.2738(15) 0.3357(3) 0.053(2) Uani 1 1 d . . . . .
H17A H 0.3621 0.1740 0.3195 0.063 Uiso 1 1 calc R U . . .
C18 C 0.1065(9) 0.295(3) 0.4104(3) 0.084(4) Uani 1 1 d . . . . .
C19 C 0.3424(9) 0.533(3) 0.0919(3) 0.095(5) Uani 1 1 d . . . . .
H19A H 0.2855 0.4308 0.0855 0.143 Uiso 1 1 calc R U . . .
H19B H 0.3200 0.6712 0.0818 0.143 Uiso 1 1 calc R U . . .
C20 C 0.4454(9) 0.464(2) 0.0722(3) 0.071(3) Uani 1 1 d . . . . .
C21 C 0.5264(11) 0.602(2) 0.0659(3) 0.083(3) Uani 1 1 d . . . . .
H21A H 0.5198 0.7413 0.0754 0.100 Uiso 1 1 calc R U . . .
C22 C 0.6187(10) 0.549(2) 0.0462(3) 0.084(3) Uani 1 1 d . . . . .
H22A H 0.6726 0.6500 0.0425 0.100 Uiso 1 1 calc R U . . .
C23 C 0.6292(8) 0.344(2) 0.0323(3) 0.064(3) Uani 1 1 d . . . . .
C24 C 0.5484(9) 0.197(2) 0.0395(3) 0.074(3) Uani 1 1 d . . . . .
H24A H 0.5552 0.0567 0.0308 0.089 Uiso 1 1 calc R U . . .
C25 C 0.4586(9) 0.257(2) 0.0593(3) 0.082(3) Uani 1 1 d . . . . .
H25A H 0.4053 0.1568 0.0642 0.099 Uiso 1 1 calc R U . . .
C26 C 0.7271(9) 0.283(2) 0.0099(3) 0.073(3) Uani 1 1 d . . . . .
C27 C -0.0003(10) 0.006(3) 0.4328(4) 0.120(6) Uani 1 1 d . . . . .
H27A H -0.0056 -0.1464 0.4301 0.180 Uiso 1 1 calc R U . . .
H27B H 0.0122 0.0420 0.4601 0.180 Uiso 1 1 calc R U . . .
H27C H -0.0664 0.0707 0.4233 0.180 Uiso 1 1 calc R U . . .
C28 C 0.8229(11) 0.003(3) -0.0205(5) 0.125(6) Uani 1 1 d . . . . .
H28A H 0.8173 -0.1481 -0.0247 0.187 Uiso 1 1 calc R U . . .
H28B H 0.8234 0.0748 -0.0457 0.187 Uiso 1 1 calc R U . . .
H28C H 0.8886 0.0345 -0.0059 0.187 Uiso 1 1 calc R U . . .

loop_
_atom_site_aniso_label
_atom_site_aniso_U_11
_atom_site_aniso_U_22
_atom_site_aniso_U_33
_atom_site_aniso_U_23
_atom_site_aniso_U_13
_atom_site_aniso_U_12
Se1 0.0427(5) 0.0518(5) 0.0519(5) 0.0006(4) 0.0049(4) 0.0084(4)
Se2 0.0638(7) 0.1131(10) 0.0495(6) -0.0116(6) 0.0032(5) 0.0282(7)
Fe 0.0351(6) 0.0368(6) 0.0524(7) -0.0042(5) 0.0021(5) 0.0018(5)
O1 0.111(8) 0.163(10) 0.101(7) -0.027(7) 0.050(6) 0.003(7)
O2 0.072(5) 0.131(8) 0.087(6) 0.036(6) 0.026(4) 0.011(6)
O3 0.088(6) 0.149(9) 0.109(7) -0.006(6) 0.040(5) -0.022(7)
O4 0.081(6) 0.129(9) 0.107(7) -0.029(6) 0.036(5) 0.010(6)
C1 0.042(4) 0.035(5) 0.047(5) 0.000(3) 0.000(3) -0.007(4)
C2 0.042(5) 0.051(5) 0.047(5) -0.010(4) 0.009(4) -0.002(4)
C3 0.040(5) 0.083(8) 0.065(6) -0.023(5) 0.010(4) 0.006(5)
C4 0.061(6) 0.048(6) 0.076(7) -0.016(5) -0.001(5) 0.015(5)
C5 0.054(5) 0.044(5) 0.063(6) -0.010(4) -0.004(4) 0.000(4)
C6 0.053(5) 0.046(6) 0.053(5) -0.008(4) 0.006(4) 0.001(4)
C7 0.061(6) 0.050(6) 0.057(6) -0.015(4) 0.003(4) -0.014(5)
C8 0.046(5) 0.083(7) 0.061(6) -0.005(5) -0.007(4) -0.005(5)
C9 0.075(7) 0.051(6) 0.067(6) 0.006(5) -0.008(5) 0.011(5)
C10 0.052(6) 0.051(6) 0.073(6) 0.000(5) -0.001(5) -0.017(5)
C11 0.046(5) 0.055(5) 0.056(5) 0.002(4) -0.005(4) 0.010(4)
C12 0.044(5) 0.051(6) 0.048(5) -0.001(4) -0.009(4) -0.003(4)
C13 0.075(7) 0.056(6) 0.073(7) -0.019(5) 0.005(5) 0.009(5)
C14 0.065(7) 0.095(9) 0.058(6) -0.025(6) 0.011(5) 0.010(6)
C15 0.037(5) 0.080(7) 0.054(6) 0.001(5) 0.000(4) 0.007(5)
C16 0.068(6) 0.062(6) 0.065(6) 0.009(5) 0.009(5) -0.001(5)
C17 0.047(5) 0.054(6) 0.058(5) -0.005(4) 0.007(4) 0.007(4)
C18 0.061(7) 0.136(13) 0.054(7) 0.000(8) 0.013(5) 0.005(8)
C19 0.074(7) 0.176(14) 0.035(5) -0.013(7) 0.006(5) 0.034(8)
C20 0.065(7) 0.103(9) 0.046(5) -0.002(6) -0.002(5) 0.024(7)
C21 0.102(10) 0.079(8) 0.069(7) -0.008(6) 0.017(7) 0.018(7)
C22 0.082(8) 0.100(10) 0.068(7) -0.001(7) 0.013(6) -0.010(7)
C23 0.058(6) 0.095(8) 0.040(5) -0.014(5) 0.004(4) 0.001(6)
C24 0.071(7) 0.081(8) 0.072(7) -0.018(6) 0.019(5) -0.003(6)
C25 0.067(7) 0.092(9) 0.090(8) -0.023(7) 0.018(6) -0.011(6)
C26 0.064(7) 0.105(10) 0.051(6) -0.007(6) 0.006(5) -0.001(7)
C27 0.071(8) 0.183(17) 0.108(10) 0.044(10) 0.040(7) 0.008(9)
C28 0.073(9) 0.156(16) 0.147(14) 0.000(11) 0.042(9) 0.037(10)

loop_
_atom_type_symbol
_atom_type_description
_atom_type_scat_dispersion_real
_atom_type_scat_dispersion_imag
_atom_type_scat_source
C C 0.0033 0.0016 'International Tables Vol C Tables 4.2.6.8 and 6.1.1.4'
H H 0.0000 0.0000 'International Tables Vol C Tables 4.2.6.8 and 6.1.1.4'
Fe Fe 0.3463 0.8444 'International Tables Vol C Tables 4.2.6.8 and 6.1.1.4'
O O 0.0106 0.0060 'International Tables Vol C Tables 4.2.6.8 and 6.1.1.4'
Se Se -0.0929 2.2259 'International Tables Vol C Tables 4.2.6.8 and 6.1.1.4'

loop_
_geom_angle_atom_site_label_1
_geom_angle_atom_site_label_2
_geom_angle_atom_site_label_3
_geom_angle
_geom_angle_site_symmetry_1
_geom_angle_site_symmetry_3
_geom_angle_publ_flag
C1 Se1 C11 98.6(3) . . ?
C6 Se2 C19 95.4(4) . . ?
C10 Fe C1 129.4(4) . . ?
C10 Fe C4 117.6(4) . . ?
C1 Fe C4 67.6(4) . . ?
C10 Fe C7 67.8(4) . . ?
C1 Fe C7 121.3(4) . . ?
C4 Fe C7 164.8(4) . . ?
C10 Fe C5 108.0(4) . . ?
C1 Fe C5 40.3(3) . . ?
C4 Fe C5 40.8(4) . . ?
C7 Fe C5 153.9(4) . . ?
C10 Fe C8 68.0(4) . . ?
C1 Fe C8 153.4(4) . . ?
C4 Fe C8 126.5(4) . . ?
C7 Fe C8 40.1(4) . . ?
C5 Fe C8 164.5(4) . . ?
C10 Fe C3 150.3(4) . . ?
C1 Fe C3 67.8(4) . . ?
C4 Fe C3 40.1(4) . . ?
C7 Fe C3 128.5(4) . . ?
C5 Fe C3 68.3(4) . . ?
C8 Fe C3 107.3(4) . . ?
C10 Fe C2 167.9(4) . . ?
C1 Fe C2 40.3(3) . . ?
C4 Fe C2 67.5(4) . . ?
C7 Fe C2 110.3(4) . . ?
C5 Fe C2 68.1(4) . . ?
C8 Fe C2 118.9(4) . . ?
C3 Fe C2 40.3(4) . . ?
C10 Fe C6 40.8(4) . . ?
C1 Fe C6 110.5(3) . . ?
C4 Fe C6 152.5(4) . . ?
C7 Fe C6 40.2(3) . . ?
C5 Fe C6 119.5(4) . . ?
C8 Fe C6 68.0(4) . . ?
C3 Fe C6 166.9(4) . . ?
C2 Fe C6 130.1(3) . . ?
C10 Fe C9 40.8(4) . . ?
C1 Fe C9 166.3(4) . . ?
C4 Fe C9 106.6(4) . . ?
C7 Fe C9 67.4(4) . . ?
C5 Fe C9 127.4(4) . . ?
C8 Fe C9 39.9(4) . . ?
C3 Fe C9 116.5(4) . . ?
C2 Fe C9 150.7(4) . . ?
C6 Fe C9 68.4(4) . . ?
C18 O2 C27 117.0(11) . . ?
C26 O4 C28 117.2(11) . . ?
C5 C1 C2 109.3(8) . . ?
C5 C1 Se1 126.5(6) . . ?
C2 C1 Se1 124.2(6) . . ?
C5 C1 Fe 70.4(5) . . ?
C2 C1 Fe 70.8(5) . . ?
Se1 C1 Fe 124.1(4) . . ?
C1 C2 C3 107.5(8) . . ?
C1 C2 Fe 68.9(5) . . ?
C3 C2 Fe 69.8(5) . . ?
C1 C2 H2A 126.4 . . ?
C3 C2 H2A 126.1 . . ?
Fe C2 H2A 126.3 . . ?
C4 C3 C2 107.5(8) . . ?
C4 C3 Fe 69.1(5) . . ?
C2 C3 Fe 69.9(5) . . ?
C4 C3 H3A 126.3 . . ?
C2 C3 H3A 126.3 . . ?
Fe C3 H3A 126.1 . . ?
C3 C4 C5 109.3(9) . . ?
C3 C4 Fe 70.8(5) . . ?
C5 C4 Fe 70.1(5) . . ?
C3 C4 H4A 124.9 . . ?
C5 C4 H4A 125.8 . . ?
Fe C4 H4A 125.3 . . ?
C1 C5 C4 106.4(9) . . ?
C1 C5 Fe 69.3(5) . . ?
C4 C5 Fe 69.1(5) . . ?
C1 C5 H5A 126.9 . . ?
C4 C5 H5A 126.7 . . ?
Fe C5 H5A 127.0 . . ?
C7 C6 C10 106.5(8) . . ?
C7 C6 Se2 127.7(7) . . ?
C10 C6 Se2 125.8(7) . . ?
C7 C6 Fe 69.4(5) . . ?
C10 C6 Fe 68.4(5) . . ?
Se2 C6 Fe 128.3(5) . . ?
C8 C7 C6 109.3(9) . . ?
C8 C7 Fe 70.2(5) . . ?
C6 C7 Fe 70.4(5) . . ?
C8 C7 H7A 125.1 . . ?
C6 C7 H7A 125.5 . . ?
Fe C7 H7A 125.4 . . ?
C9 C8 C7 108.3(9) . . ?
C9 C8 Fe 70.4(6) . . ?
C7 C8 Fe 69.7(5) . . ?
C9 C8 H8A 126.1 . . ?
C7 C8 H8A 125.6 . . ?
Fe C8 H8A 125.8 . . ?
C8 C9 C10 107.3(9) . . ?
C8 C9 Fe 69.7(5) . . ?
C10 C9 Fe 68.3(6) . . ?
C8 C9 H9A 126.6 . . ?
C10 C9 H9A 126.1 . . ?
Fe C9 H9A 127.0 . . ?
C6 C10 C9 108.5(8) . . ?
C6 C10 Fe 70.7(5) . . ?
C9 C10 Fe 70.9(6) . . ?
C6 C10 H10A 125.5 . . ?
C9 C10 H10A 126.0 . . ?
Fe C10 H10A 125.5 . . ?
C12 C11 Se1 112.7(6) . . ?
C12 C11 H11A 109.0 . . ?
Se1 C11 H11A 109.0 . . ?
C12 C11 H11B 109.0 . . ?
Se1 C11 H11B 109.0 . . ?
H11A C11 H11B 107.8 . . ?
C17 C12 C13 118.8(9) . . ?
C17 C12 C11 119.8(8) . . ?
C13 C12 C11 121.4(9) . . ?
C12 C13 C14 120.5(10) . . ?
C12 C13 H13A 119.8 . . ?
C14 C13 H13A 119.8 . . ?
C15 C14 C13 121.0(10) . . ?
C15 C14 H14A 119.5 . . ?
C13 C14 H14A 119.5 . . ?
C14 C15 C16 118.7(9) . . ?
C14 C15 C18 119.5(11) . . ?
C16 C15 C18 121.8(11) . . ?
C15 C16 C17 120.6(10) . . ?
C15 C16 H16A 119.7 . . ?
C17 C16 H16A 119.7 . . ?
C12 C17 C16 120.3(9) . . ?
C12 C17 H17A 119.8 . . ?
C16 C17 H17A 119.8 . . ?
O1 C18 O2 124.5(12) . . ?
O1 C18 C15 123.2(15) . . ?
O2 C18 C15 112.3(11) . . ?
C20 C19 Se2 110.7(7) . . ?
C20 C19 H19A 109.5 . . ?
Se2 C19 H19A 109.5 . . ?
C20 C19 H19B 109.5 . . ?
Se2 C19 H19B 109.5 . . ?
H19A C19 H19B 108.1 . . ?
C21 C20 C25 117.3(11) . . ?
C21 C20 C19 121.9(12) . . ?
C25 C20 C19 120.7(12) . . ?
C20 C21 C22 123.5(12) . . ?
C20 C21 H21A 118.2 . . ?
C22 C21 H21A 118.2 . . ?
C23 C22 C21 118.5(12) . . ?
C23 C22 H22A 120.7 . . ?
C21 C22 H22A 120.7 . . ?
C22 C23 C24 119.0(10) . . ?
C22 C23 C26 119.6(11) . . ?
C24 C23 C26 121.4(11) . . ?
C25 C24 C23 120.2(11) . . ?
C25 C24 H24A 119.9 . . ?
C23 C24 H24A 119.9 . . ?
C24 C25 C20 121.3(12) . . ?
C24 C25 H25A 119.3 . . ?
C20 C25 H25A 119.3 . . ?
O3 C26 O4 124.1(12) . . ?
O3 C26 C23 122.6(13) . . ?
O4 C26 C23 113.2(11) . . ?
O2 C27 H27A 109.5 . . ?
O2 C27 H27B 109.5 . . ?
H27A C27 H27B 109.5 . . ?
O2 C27 H27C 109.5 . . ?
H27A C27 H27C 109.5 . . ?
H27B C27 H27C 109.5 . . ?
O4 C28 H28A 109.5 . . ?
O4 C28 H28B 109.5 . . ?
H28A C28 H28B 109.5 . . ?
O4 C28 H28C 109.5 . . ?
H28A C28 H28C 109.5 . . ?
H28B C28 H28C 109.5 . . ?

loop_
_geom_bond_atom_site_label_1
_geom_bond_atom_site_label_2
_geom_bond_distance
_geom_bond_site_symmetry_2
_geom_bond_publ_flag
Se1 C1 1.921(8) . ?
Se1 C11 1.972(8) . ?
Se2 C6 1.892(9) . ?
Se2 C19 1.943(9) . ?
Fe C10 2.022(10) . ?
Fe C1 2.027(8) . ?
Fe C4 2.030(9) . ?
Fe C7 2.040(9) . ?
Fe C5 2.043(9) . ?
Fe C8 2.047(9) . ?
Fe C3 2.051(9) . ?
Fe C2 2.052(9) . ?
Fe C6 2.053(8) . ?
Fe C9 2.056(10) . ?
O1 C18 1.199(15) . ?
O2 C18 1.343(17) . ?
O2 C27 1.443(14) . ?
O3 C26 1.212(14) . ?
O4 C26 1.327(15) . ?
O4 C28 1.446(14) . ?
C1 C5 1.403(12) . ?
C1 C2 1.407(11) . ?
C2 C3 1.414(13) . ?
C2 H2A 0.9800 . ?
C3 C4 1.398(14) . ?
C3 H3A 0.9800 . ?
C4 C5 1.418(13) . ?
C4 H4A 0.9801 . ?
C5 H5A 0.9800 . ?
C6 C7 1.406(12) . ?
C6 C10 1.421(13) . ?
C7 C8 1.402(13) . ?
C7 H7A 0.9801 . ?
C8 C9 1.401(14) . ?
C8 H8A 0.9800 . ?
C9 C10 1.423(14) . ?
C9 H9A 0.9800 . ?
C10 H10A 0.9797 . ?
C11 C12 1.495(12) . ?
C11 H11A 0.9700 . ?
C11 H11B 0.9700 . ?
C12 C17 1.377(12) . ?
C12 C13 1.382(13) . ?
C13 C14 1.383(15) . ?
C13 H13A 0.9300 . ?
C14 C15 1.367(16) . ?
C14 H14A 0.9300 . ?
C15 C16 1.384(14) . ?
C15 C18 1.498(15) . ?
C16 C17 1.388(13) . ?
C16 H16A 0.9300 . ?
C17 H17A 0.9300 . ?
C19 C20 1.517(14) . ?
C19 H19A 0.9700 . ?
C19 H19B 0.9700 . ?
C20 C21 1.345(17) . ?
C20 C25 1.378(16) . ?
C21 C22 1.380(16) . ?
C21 H21A 0.9300 . ?
C22 C23 1.379(16) . ?
C22 H22A 0.9300 . ?
C23 C24 1.385(15) . ?
C23 C26 1.495(14) . ?
C24 C25 1.369(15) . ?
C24 H24A 0.9300 . ?
C25 H25A 0.9300 . ?
C27 H27A 0.9600 . ?
C27 H27B 0.9600 . ?
C27 H27C 0.9600 . ?
C28 H28A 0.9600 . ?
C28 H28B 0.9600 . ?
C28 H28C 0.9600 . ?

loop_
_geom_torsion_atom_site_label_1
_geom_torsion_atom_site_label_2
_geom_torsion_atom_site_label_3
_geom_torsion_atom_site_label_4
_geom_torsion
_geom_torsion_site_symmetry_1
_geom_torsion_site_symmetry_2
_geom_torsion_site_symmetry_3
_geom_torsion_site_symmetry_4
_geom_torsion_publ_flag
C5 C1 C2 C3 0.7(10) . . . . ?
Se1 C1 C2 C3 -178.1(6) . . . . ?
Fe C1 C2 C3 -59.4(6) . . . . ?
C5 C1 C2 Fe 60.1(6) . . . . ?
Se1 C1 C2 Fe -118.8(6) . . . . ?
C1 C2 C3 C4 -0.3(10) . . . . ?
Fe C2 C3 C4 -59.1(7) . . . . ?
C1 C2 C3 Fe 58.8(6) . . . . ?
C2 C3 C4 C5 -0.2(11) . . . . ?
Fe C3 C4 C5 -59.8(7) . . . . ?
C2 C3 C4 Fe 59.6(6) . . . . ?
C2 C1 C5 C4 -0.8(10) . . . . ?
Se1 C1 C5 C4 178.0(6) . . . . ?
Fe C1 C5 C4 59.5(6) . . . . ?
C2 C1 C5 Fe -60.3(6) . . . . ?
Se1 C1 C5 Fe 118.5(6) . . . . ?
C3 C4 C5 C1 0.6(11) . . . . ?
Fe C4 C5 C1 -59.5(6) . . . . ?
C3 C4 C5 Fe 60.2(7) . . . . ?
C19 Se2 C6 C7 96.9(9) . . . . ?
C19 Se2 C6 C10 -81.0(9) . . . . ?
C19 Se2 C6 Fe -170.5(7) . . . . ?
C10 C6 C7 C8 1.0(10) . . . . ?
Se2 C6 C7 C8 -177.2(7) . . . . ?
Fe C6 C7 C8 59.6(6) . . . . ?
C10 C6 C7 Fe -58.6(6) . . . . ?
Se2 C6 C7 Fe 123.2(7) . . . . ?
C6 C7 C8 C9 0.3(11) . . . . ?
Fe C7 C8 C9 60.0(7) . . . . ?
C6 C7 C8 Fe -59.7(6) . . . . ?
C7 C8 C9 C10 -1.4(11) . . . . ?
Fe C8 C9 C10 58.1(7) . . . . ?
C7 C8 C9 Fe -59.6(7) . . . . ?
C7 C6 C10 C9 -1.8(11) . . . . ?
Se2 C6 C10 C9 176.4(7) . . . . ?
Fe C6 C10 C9 -61.1(7) . . . . ?
C7 C6 C10 Fe 59.3(6) . . . . ?
Se2 C6 C10 Fe -122.5(7) . . . . ?
C8 C9 C10 C6 2.0(11) . . . . ?
Fe C9 C10 C6 61.0(7) . . . . ?
C8 C9 C10 Fe -59.0(7) . . . . ?
Se1 C11 C12 C17 69.3(9) . . . . ?
Se1 C11 C12 C13 -109.1(9) . . . . ?
C17 C12 C13 C14 -0.3(15) . . . . ?
C11 C12 C13 C14 178.1(9) . . . . ?
C12 C13 C14 C15 -0.9(16) . . . . ?
C13 C14 C15 C16 1.3(16) . . . . ?
C13 C14 C15 C18 -179.3(10) . . . . ?
C14 C15 C16 C17 -0.5(15) . . . . ?
C18 C15 C16 C17 -179.9(9) . . . . ?
C13 C12 C17 C16 1.1(14) . . . . ?
C11 C12 C17 C16 -177.3(8) . . . . ?
C15 C16 C17 C12 -0.7(15) . . . . ?
C27 O2 C18 O1 1(2) . . . . ?
C27 O2 C18 C15 -177.5(10) . . . . ?
C14 C15 C18 O1 8.2(17) . . . . ?
C16 C15 C18 O1 -172.4(12) . . . . ?
C14 C15 C18 O2 -173.2(10) . . . . ?
C16 C15 C18 O2 6.2(15) . . . . ?
Se2 C19 C20 C21 -79.3(13) . . . . ?
Se2 C19 C20 C25 101.9(12) . . . . ?
C25 C20 C21 C22 2.4(18) . . . . ?
C19 C20 C21 C22 -176.4(11) . . . . ?
C20 C21 C22 C23 -0.2(18) . . . . ?
C21 C22 C23 C24 -1.7(17) . . . . ?
C21 C22 C23 C26 178.4(10) . . . . ?
C22 C23 C24 C25 1.5(17) . . . . ?
C26 C23 C24 C25 -178.7(11) . . . . ?
C23 C24 C25 C20 0.8(18) . . . . ?
C21 C20 C25 C24 -2.6(18) . . . . ?
C19 C20 C25 C24 176.1(10) . . . . ?
C28 O4 C26 O3 2.1(19) . . . . ?
C28 O4 C26 C23 179.1(11) . . . . ?
C22 C23 C26 O3 -9.0(17) . . . . ?
C24 C23 C26 O3 171.1(11) . . . . ?
C22 C23 C26 O4 173.9(10) . . . . ?
C24 C23 C26 O4 -6.0(15) . . . . ?
